data_7209138
loop_
_publ_author_name
'Mirzaei, M.'
'Eshtiagh-Hosseini, H.'
'Mohammadi Abadeh, M.'
'Chahkandi, M.'
'Frontera, A.'
'Hassanpoor, A.'

_publ_section_title
;
 Influence of accompanying anions on supramolecular assembly and
 coordination geometry in HgII complexes with 8-aminoquinoline:
 experimental and theoretical studies
;
_journal_issue 7
_journal_name_full CrystEngComm
_journal_page_first 1404
_journal_paper_doi 10.1039/c2ce26658j
_journal_volume 15
_journal_year 2013
_chemical_formula_moiety 'C18 H16 Hg5 I10 N4'
_chemical_formula_sum 'C9 H8 Hg2.5 I5 N2'
_chemical_formula_weight 1280.15
_chemical_name_systematic
;
?
;
_space_group_IT_number 14
_symmetry_cell_setting monoclinic
_symmetry_space_group_name_Hall '-P 2yn'
_symmetry_space_group_name_H-M 'P 1 21/n 1'
_atom_sites_solution_hydrogens difmap
_atom_sites_solution_primary direct
_atom_sites_solution_secondary difmap
_audit_creation_method SHELXL-97
_cell_angle_alpha 90.00
_cell_angle_beta 95.3150(10)
_cell_angle_gamma 90.00
_cell_formula_units_Z 4
_cell_length_a 7.6657(6)
_cell_length_b 14.5794(12)
_cell_length_c 17.3760(14)
_cell_measurement_reflns_used 3083
_cell_measurement_temperature 100(2)
_cell_measurement_theta_max 26
_cell_measurement_theta_min 3
_cell_volume 1933.6(3)
_computing_cell_refinement 'Bruker SAINT'
_computing_data_collection 'Bruker APEX II'
_computing_data_reduction 'Bruker SAINT'
_computing_molecular_graphics 'Bruker SHELXTL'
_computing_publication_material 'Bruker SHELXTL'
_computing_structure_refinement 'SHELXL-97 (Sheldrick, 1997)'
_computing_structure_solution 'SHELXS-97 (Sheldrick, 1997)'
_diffrn_ambient_temperature 100(2)
_diffrn_measured_fraction_theta_full 0.987
_diffrn_measured_fraction_theta_max 0.987
_diffrn_measurement_device_type 'Bruker APEX II CCD area detector''
_diffrn_measurement_method 'omega scans'
_diffrn_radiation_monochromator graphite
_diffrn_radiation_source 'fine-focus sealed tube'
_diffrn_radiation_type MoK\a
_diffrn_radiation_wavelength 0.71073
_diffrn_reflns_av_R_equivalents 0.0660
_diffrn_reflns_av_sigmaI/netI 0.0597
_diffrn_reflns_limit_h_max 9
_diffrn_reflns_limit_h_min -9
_diffrn_reflns_limit_k_max 17
_diffrn_reflns_limit_k_min -17
_diffrn_reflns_limit_l_max 21
_diffrn_reflns_limit_l_min -21
_diffrn_reflns_number 16790
_diffrn_reflns_theta_full 26.00
_diffrn_reflns_theta_max 26.00
_diffrn_reflns_theta_min 1.83
_exptl_absorpt_coefficient_mu 27.782
_exptl_absorpt_correction_T_max 0.103
_exptl_absorpt_correction_T_min 0.032
_exptl_absorpt_correction_type multi-scan
_exptl_absorpt_process_details SADABS
_exptl_crystal_colour colorless
_exptl_crystal_density_diffrn 4.397
_exptl_crystal_density_method 'not measured'
_exptl_crystal_description plate
_exptl_crystal_F_000 2164
_exptl_crystal_size_max 0.28
_exptl_crystal_size_mid 0.22
_exptl_crystal_size_min 0.05
_refine_diff_density_max 4.375
_refine_diff_density_min -2.855
_refine_diff_density_rms 0.481
_refine_ls_extinction_method none
_refine_ls_goodness_of_fit_ref 1.085
_refine_ls_hydrogen_treatment constr
_refine_ls_matrix_type full
_refine_ls_number_parameters 151
_refine_ls_number_reflns 3760
_refine_ls_number_restraints 0
_refine_ls_restrained_S_all 1.085
_refine_ls_R_factor_all 0.0510
_refine_ls_R_factor_gt 0.0442
_refine_ls_shift/su_max 0.000
_refine_ls_shift/su_mean 0.000
_refine_ls_structure_factor_coef Fsqd
_refine_ls_weighting_details 'calc w=1/[\s^2^(Fo^2^)+(0.0538P)^2^+36.6668P] where P=(Fo^2^+2Fc^2^)/3'
_refine_ls_weighting_scheme calc
_refine_ls_wR_factor_gt 0.1174
_refine_ls_wR_factor_ref 0.1228
_reflns_number_gt 3276
_reflns_number_total 3760
_reflns_threshold_expression I>2\s(I)
_cod_data_source_file c2ce26658j.txt
_cod_data_source_block m
_cod_depositor_comments
;
The following automatic conversions were performed:

'_symmetry_cell_setting' value 'Monoclinic' changed to 'monoclinic'
according to /home/saulius/struct/CIF-dictionaries/cif_core.dic
dictionary named 'cif_core.dic' version 2.4.2 from 2011-04-26.

Automatic conversion script
Id: cif_fix_values 1891 2012-01-12 08:04:46Z andrius 
;
_cod_original_sg_symbol_H-M 'P 21/n'
_cod_original_formula_sum 'C9 H8 Hg2.50 I5 N2'
_cod_database_code 7209138

loop_
_symmetry_equiv_pos_as_xyz
'x, y, z'
'-x+1/2, y+1/2, -z+1/2'
'-x, -y, -z'
'x-1/2, -y-1/2, z-1/2'

loop_
_atom_site_label
_atom_site_type_symbol
_atom_site_fract_x
_atom_site_fract_y
_atom_site_fract_z
_atom_site_U_iso_or_equiv
_atom_site_adp_type
_atom_site_occupancy
_atom_site_symmetry_multiplicity
_atom_site_calc_flag
_atom_site_refinement_flags
Hg1 Hg 0.51250(7) 0.11511(5) 0.24170(3) 0.02995(18) Uani 1 1 d .
Hg2 Hg -0.00865(8) 0.03440(5) 0.36075(3) 0.03182(18) Uani 1 1 d .
Hg3 Hg 0.5000 0.0000 0.5000 0.0285(2) Uani 1 2 d S
I1 I 0.83919(11) 0.18068(6) 0.23368(5) 0.0219(2) Uani 1 1 d .
I2 I 0.33572(10) 0.16116(6) 0.36275(4) 0.0186(2) Uani 1 1 d .
I3 I 0.05484(12) -0.09721(7) 0.26414(5) 0.0255(2) Uani 1 1 d .
I4 I -0.12329(11) 0.12397(6) 0.47777(5) 0.0185(2) Uani 1 1 d .
I5 I 0.40799(11) 0.11652(6) 0.60252(5) 0.0201(2) Uani 1 1 d .
N1 N 0.3331(16) 0.1031(8) 0.1294(7) 0.026(3) Uani 1 1 d .
N2 N 0.5125(19) -0.0440(10) 0.2021(8) 0.038(3) Uani 1 1 d .
H1N H 0.6236 -0.0646 0.2042 0.046 Uiso 1 1 d R
H2N H 0.4547 -0.0779 0.2348 0.046 Uiso 1 1 d R
C1 C 0.243(2) 0.1705(15) 0.0978(12) 0.051(5) Uani 1 1 d .
H1A H 0.2383 0.2266 0.1252 0.061 Uiso 1 1 calc R
C2 C 0.1496(19) 0.1627(11) 0.0212(9) 0.0302(17) Uani 1 1 d .
H2A H 0.0821 0.2133 0.0009 0.036 Uiso 1 1 calc R
C3 C 0.1556(19) 0.0870(11) -0.0209(9) 0.0302(17) Uani 1 1 d .
H3A H 0.0981 0.0836 -0.0717 0.036 Uiso 1 1 calc R
C4 C 0.2564(19) 0.0070(12) 0.0146(8) 0.032(4) Uani 1 1 d .
C5 C 0.263(2) -0.0711(14) -0.0257(10) 0.044(4) Uani 1 1 d .
H5A H 0.2042 -0.0777 -0.0759 0.052 Uiso 1 1 calc R
C6 C 0.3616(19) -0.1420(11) 0.0103(9) 0.0302(17) Uani 1 1 d .
H6A H 0.3748 -0.1971 -0.0177 0.036 Uiso 1 1 calc R
C7 C 0.4432(19) -0.1354(11) 0.0870(9) 0.0302(17) Uani 1 1 d .
H7A H 0.5045 -0.1861 0.1108 0.036 Uiso 1 1 calc R
C8 C 0.431(2) -0.0547(12) 0.1254(10) 0.035(4) Uani 1 1 d .
C9 C 0.3375(17) 0.0248(10) 0.0881(7) 0.021(3) Uani 1 1 d .

loop_
_atom_site_aniso_label
_atom_site_aniso_U_11
_atom_site_aniso_U_22
_atom_site_aniso_U_33
_atom_site_aniso_U_23
_atom_site_aniso_U_13
_atom_site_aniso_U_12
Hg1 0.0258(3) 0.0458(4) 0.0180(3) -0.0078(2) 0.0011(2) -0.0083(2)
Hg2 0.0302(3) 0.0384(4) 0.0263(3) -0.0131(2) -0.0002(2) 0.0087(3)
Hg3 0.0292(4) 0.0302(5) 0.0261(4) -0.0137(3) 0.0024(3) 0.0024(3)
I1 0.0223(4) 0.0220(5) 0.0208(4) 0.0047(3) -0.0013(3) -0.0028(3)
I2 0.0176(4) 0.0191(5) 0.0188(4) -0.0023(3) 0.0006(3) -0.0006(3)
I3 0.0297(5) 0.0220(5) 0.0255(4) -0.0069(4) 0.0062(3) -0.0025(4)
I4 0.0219(4) 0.0134(4) 0.0205(4) -0.0012(3) 0.0035(3) -0.0010(3)
I5 0.0233(4) 0.0176(5) 0.0195(4) -0.0063(3) 0.0033(3) -0.0018(3)
N1 0.037(7) 0.012(6) 0.030(6) 0.000(5) 0.004(5) 0.004(5)
N2 0.040(8) 0.036(9) 0.039(8) 0.013(6) 0.005(6) 0.009(6)
C1 0.015(8) 0.062(14) 0.076(13) 0.043(11) 0.006(7) 0.003(8)
C2 0.025(4) 0.021(4) 0.046(4) 0.010(3) 0.009(3) -0.001(3)
C3 0.025(4) 0.021(4) 0.046(4) 0.010(3) 0.009(3) -0.001(3)
C4 0.025(8) 0.043(10) 0.029(7) -0.015(7) 0.014(6) -0.024(7)
C5 0.033(9) 0.063(14) 0.036(9) -0.005(8) 0.008(7) -0.018(9)
C6 0.025(4) 0.021(4) 0.046(4) 0.010(3) 0.009(3) -0.001(3)
C7 0.025(4) 0.021(4) 0.046(4) 0.010(3) 0.009(3) -0.001(3)
C8 0.031(8) 0.026(9) 0.051(10) 0.006(7) 0.017(7) -0.001(7)
C9 0.016(6) 0.029(8) 0.018(6) -0.001(5) 0.009(5) -0.005(6)

loop_
_atom_type_symbol
_atom_type_description
_atom_type_scat_dispersion_real
_atom_type_scat_dispersion_imag
_atom_type_scat_source
C C 0.0033 0.0016 'International Tables Vol C Tables 4.2.6.8 and 6.1.1.4'
H H 0.0000 0.0000 'International Tables Vol C Tables 4.2.6.8 and 6.1.1.4'
N N 0.0061 0.0033 'International Tables Vol C Tables 4.2.6.8 and 6.1.1.4'
I I -0.4742 1.8119 'International Tables Vol C Tables 4.2.6.8 and 6.1.1.4'
Hg Hg -2.3894 9.2266 'International Tables Vol C Tables 4.2.6.8 and 6.1.1.4'

loop_
_geom_angle_atom_site_label_1
_geom_angle_atom_site_label_2
_geom_angle_atom_site_label_3
_geom_angle
_geom_angle_site_symmetry_1
_geom_angle_site_symmetry_3
N1 Hg1 N2 72.5(4) . .
N1 Hg1 I2 112.3(3) . .
N2 Hg1 I2 118.4(3) . .
N1 Hg1 I1 118.1(3) . .
N2 Hg1 I1 107.5(3) . .
I2 Hg1 I1 119.30(3) . .
I3 Hg2 I4 161.95(4) . .
I3 Hg2 I1 97.06(3) . 1_455
I4 Hg2 I1 94.34(3) . 1_455
I3 Hg2 I2 103.07(3) . .
I4 Hg2 I2 92.23(3) . .
I1 Hg2 I2 82.62(3) 1_455 .
I5 Hg3 I5 180.0 . 3_656
Hg1 I1 Hg2 90.51(3) . 1_655
Hg1 I2 Hg2 108.67(3) . .
C1 N1 C9 117.0(16) . .
C1 N1 Hg1 124.0(13) . .
C9 N1 Hg1 118.4(9) . .
C8 N2 Hg1 111.0(10) . .
C8 N2 H1N 109.3 . .
Hg1 N2 H1N 109.5 . .
C8 N2 H2N 109.4 . .
Hg1 N2 H2N 109.5 . .
H1N N2 H2N 108.1 . .
N1 C1 C2 122(2) . .
N1 C1 H1A 119.1 . .
C2 C1 H1A 119.1 . .
C3 C2 C1 121.9(16) . .
C3 C2 H2A 119.0 . .
C1 C2 H2A 119.0 . .
C2 C3 C4 117.5(15) . .
C2 C3 H3A 121.2 . .
C4 C3 H3A 121.2 . .
C5 C4 C9 127.0(18) . .
C5 C4 C3 119.3(15) . .
C9 C4 C3 113.7(14) . .
C4 C5 C6 116.2(16) . .
C4 C5 H5A 121.9 . .
C6 C5 H5A 121.9 . .
C5 C6 C7 122.9(16) . .
C5 C6 H6A 118.5 . .
C7 C6 H6A 118.5 . .
C8 C7 C6 118.4(15) . .
C8 C7 H7A 120.8 . .
C6 C7 H7A 120.8 . .
C7 C8 N2 120.7(15) . .
C7 C8 C9 120.9(15) . .
N2 C8 C9 118.4(14) . .
N1 C9 C4 127.9(14) . .
N1 C9 C8 117.6(13) . .
C4 C9 C8 114.4(14) . .

loop_
_geom_bond_atom_site_label_1
_geom_bond_atom_site_label_2
_geom_bond_distance
_geom_bond_site_symmetry_2
Hg1 N1 2.287(12) .
Hg1 N2 2.420(15) .
Hg1 I2 2.6907(10) .
Hg1 I1 2.6962(10) .
Hg2 I3 2.6244(10) .
Hg2 I4 2.6350(10) .
Hg2 I1 3.2105(11) 1_455
Hg2 I2 3.2200(11) .
Hg3 I5 2.6057(8) .
Hg3 I5 2.6057(8) 3_656
I1 Hg2 3.2105(11) 1_655
N1 C1 1.29(2) .
N1 C9 1.351(18) .
N2 C8 1.43(2) .
N2 H1N 0.9000 .
N2 H2N 0.8999 .
C1 C2 1.46(3) .
C1 H1A 0.9500 .
C2 C3 1.33(2) .
C2 H2A 0.9500 .
C3 C4 1.50(2) .
C3 H3A 0.9500 .
C4 C5 1.34(2) .
C4 C9 1.391(19) .
C5 C6 1.39(3) .
C5 H5A 0.9500 .
C6 C7 1.42(2) .
C6 H6A 0.9500 .
C7 C8 1.36(2) .
C7 H7A 0.9500 .
C8 C9 1.48(2) .

loop_
_geom_hbond_atom_site_label_D
_geom_hbond_atom_site_label_H
_geom_hbond_atom_site_label_A
_geom_hbond_site_symmetry_A
_geom_hbond_distance_DH
_geom_hbond_distance_HA
_geom_hbond_distance_DA
_geom_hbond_angle_DHA
N2 H2N I5 3_656 0.900 2.978 3.55(1) 123
N2 H2N I3 1_555 0.900 3.166 3.84(1) 134

loop_
_geom_torsion_atom_site_label_1
_geom_torsion_atom_site_label_2
_geom_torsion_atom_site_label_3
_geom_torsion_atom_site_label_4
_geom_torsion
_geom_torsion_site_symmetry_1
_geom_torsion_site_symmetry_4
N1 Hg1 I1 Hg2 -140.7(3) . 1_655
N2 Hg1 I1 Hg2 -61.6(3) . 1_655
I2 Hg1 I1 Hg2 76.80(4) . 1_655
N1 Hg1 I2 Hg2 46.6(3) . .
N2 Hg1 I2 Hg2 -34.9(4) . .
I1 Hg1 I2 Hg2 -168.91(3) . .
I3 Hg2 I2 Hg1 14.98(4) . .
I4 Hg2 I2 Hg1 -174.68(3) . .
I1 Hg2 I2 Hg1 -80.59(3) 1_455 .
N2 Hg1 N1 C1 176.5(13) . .
I2 Hg1 N1 C1 62.4(13) . .
I1 Hg1 N1 C1 -82.6(13) . .
N2 Hg1 N1 C9 -12.5(10) . .
I2 Hg1 N1 C9 -126.6(9) . .
I1 Hg1 N1 C9 88.4(10) . .
N1 Hg1 N2 C8 11.1(10) . .
I2 Hg1 N2 C8 117.5(9) . .
I1 Hg1 N2 C8 -103.6(10) . .
C9 N1 C1 C2 0(2) . .
Hg1 N1 C1 C2 171.6(10) . .
N1 C1 C2 C3 -2(2) . .
C1 C2 C3 C4 3(2) . .
C2 C3 C4 C5 178.9(14) . .
C2 C3 C4 C9 -2.2(18) . .
C9 C4 C5 C6 0(2) . .
C3 C4 C5 C6 178.9(13) . .
C4 C5 C6 C7 3(2) . .
C5 C6 C7 C8 -3(2) . .
C6 C7 C8 N2 -179.2(13) . .
C6 C7 C8 C9 -1(2) . .
Hg1 N2 C8 C7 168.9(11) . .
Hg1 N2 C8 C9 -9.8(16) . .
C1 N1 C9 C4 0(2) . .
Hg1 N1 C9 C4 -171.7(10) . .
C1 N1 C9 C8 -176.6(13) . .
Hg1 N1 C9 C8 11.8(16) . .
C5 C4 C9 N1 179.6(15) . .
C3 C4 C9 N1 0.9(19) . .
C5 C4 C9 C8 -4(2) . .
C3 C4 C9 C8 177.5(12) . .
C7 C8 C9 N1 -179.1(13) . .
N2 C8 C9 N1 -1(2) . .
C7 C8 C9 C4 4(2) . .
N2 C8 C9 C4 -177.5(12) . .
